data_2224874
loop_
_publ_author_name
'Slugovc, Christian'
'Perner, Bernhard'
'Stelzer, Franz'
'Mereiter, Kurt'

_publ_section_title
;<i>cis</i>-Dichlorido(1,3-dimesitylimidazolidin-2-ylidene)(2-formylbenzylidene-\k^2^<i>C</i>,<i>O</i>)ruthenium
 diethyl ether solvate
;
_journal_coeditor_code BT5164
_journal_issue 2
_journal_name_full 'Acta Crystallographica Section E'
_journal_page_first m154
_journal_page_last m155
_journal_paper_doi 10.1107/S1600536810000826
_journal_volume 66
_journal_year 2010
_chemical_formula_iupac '[Ru Cl2 (C8 H6 O) (C21 H26 N2)], C4 H10 O'
_chemical_formula_moiety 'C29 H32 Cl2 N2 O Ru, C4 H10 O'
_chemical_formula_sum 'C33 H42 Cl2 N2 O2 Ru'
_chemical_formula_weight 670.66
_chemical_name_common '932 [RuCl2(=CH-Ph-CH=O)(H2Im-Mes2)].Et2O'
_chemical_name_systematic
;
<i>cis</i>-Dichlorido(1,3-dimesitylimidazolidin-2-ylidene)(2-
formylbenzylidene-\k^2^<i>C</i>,<i>O</i>)ruthenium
;
_space_group_IT_number 116
_symmetry_cell_setting tetragonal
_symmetry_space_group_name_Hall 'P -4 -2c'
_symmetry_space_group_name_H-M 'P -4 c 2'
_atom_sites_solution_hydrogens geom
_atom_sites_solution_primary direct
_atom_sites_solution_secondary difmap
_audit_creation_method SHELXL-97
_cell_angle_alpha 90.00
_cell_angle_beta 90.00
_cell_angle_gamma 90.00
_cell_formula_units_Z 8
_cell_length_a 19.8603(4)
_cell_length_b 19.8603(4)
_cell_length_c 15.6582(7)
_cell_measurement_reflns_used 8875
_cell_measurement_temperature 100(2)
_cell_measurement_theta_max 29.57
_cell_measurement_theta_min 2.29
_cell_volume 6176.1(3)
_computing_cell_refinement 'SAINT (Bruker, 2003)'
_computing_data_collection 'SMART (Bruker, 2003)'
_computing_data_reduction 'SAINT, SADABS and XPREP (Bruker, 2003)'
_computing_molecular_graphics
;
SHELXTL (Sheldrick, 2008) and Mercury (Macrae <i>et al.</i>,
2006)
;
_computing_publication_material
;
SHELXL97 (Sheldrick, 2008), enCIFer (Allen <i>et al.</i>,
2004), PLATON (Spek, 2009)
and publCIF (Westrip, 2010)
;
_computing_structure_refinement
;
SHELXL97 (Sheldrick, 2008) and PLATON (Spek, 2009)
;
_computing_structure_solution 'SHELXS97 (Sheldrick, 2008)'
_diffrn_ambient_temperature 100(2)
_diffrn_measured_fraction_theta_full 0.992
_diffrn_measured_fraction_theta_max 0.992
_diffrn_measurement_device_type 'Bruker SMART APEX CCD'
_diffrn_measurement_method '\f and \w scans'
_diffrn_radiation_monochromator graphite
_diffrn_radiation_source 'normal-focus sealed tube'
_diffrn_radiation_type MoK\a
_diffrn_radiation_wavelength 0.71073
_diffrn_reflns_av_R_equivalents 0.0575
_diffrn_reflns_av_sigmaI/netI 0.0307
_diffrn_reflns_limit_h_max 27
_diffrn_reflns_limit_h_min -27
_diffrn_reflns_limit_k_max 27
_diffrn_reflns_limit_k_min -27
_diffrn_reflns_limit_l_max 21
_diffrn_reflns_limit_l_min -21
_diffrn_reflns_number 90504
_diffrn_reflns_theta_full 30.04
_diffrn_reflns_theta_max 30.04
_diffrn_reflns_theta_min 2.60
_diffrn_standards_decay_% 0
_exptl_absorpt_coefficient_mu 0.713
_exptl_absorpt_correction_T_max 0.86
_exptl_absorpt_correction_T_min 0.78
_exptl_absorpt_correction_type multi-scan
_exptl_absorpt_process_details '(SADABS; Bruker, 2003)'
_exptl_crystal_colour green
_exptl_crystal_density_diffrn 1.443
_exptl_crystal_density_method 'not measured'
_exptl_crystal_description prism
_exptl_crystal_F_000 2784
_exptl_crystal_size_max 0.43
_exptl_crystal_size_mid 0.25
_exptl_crystal_size_min 0.22
_refine_diff_density_max 0.422
_refine_diff_density_min -0.311
_refine_ls_abs_structure_details 'Flack (1983), 4175 Friedel pairs'
_refine_ls_abs_structure_Flack -0.02(2)
_refine_ls_extinction_method none
_refine_ls_goodness_of_fit_ref 1.007
_refine_ls_hydrogen_treatment constr
_refine_ls_matrix_type full
_refine_ls_number_parameters 322
_refine_ls_number_reflns 8992
_refine_ls_number_restraints 0
_refine_ls_restrained_S_all 1.007
_refine_ls_R_factor_all 0.0455
_refine_ls_R_factor_gt 0.0288
_refine_ls_shift/su_max 0.001
_refine_ls_shift/su_mean 0.000
_refine_ls_structure_factor_coef Fsqd
_refine_ls_weighting_details 'calc w=1/[\s^2^(Fo^2^)+(0.0309P)^2^+1.9302P] where P=(Fo^2^+2Fc^2^)/3'
_refine_ls_weighting_scheme calc
_refine_ls_wR_factor_gt 0.0615
_refine_ls_wR_factor_ref 0.0668
_reflns_number_gt 7306
_reflns_number_total 8992
_reflns_threshold_expression I>2\s(I)
_cod_data_source_file bt5164.cif
_cod_data_source_block I
_cod_database_code 2224874
_cod_database_fobs_code 2224874

loop_
_symmetry_equiv_pos_as_xyz
'x, y, z'
'-x, -y, z'
'y, -x, -z'
'-y, x, -z'
'x, -y, z+1/2'
'-x, y, z+1/2'
'y, x, -z+1/2'
'-y, -x, -z+1/2'

loop_
_atom_site_type_symbol
_atom_site_label
_atom_site_fract_x
_atom_site_fract_y
_atom_site_fract_z
_atom_site_U_iso_or_equiv
_atom_site_adp_type
_atom_site_calc_flag
_atom_site_refinement_flags
_atom_site_occupancy
_atom_site_disorder_assembly
_atom_site_disorder_group
Ru Ru 0.163541(9) 0.497964(9) 0.046582(10) 0.02129(4) Uani d . 1 . .
Cl Cl1 0.27041(3) 0.53239(3) -0.00175(4) 0.02852(11) Uani d . 1 . .
Cl Cl2 0.11254(3) 0.57173(3) -0.05230(4) 0.03066(12) Uani d . 1 . .
C C11 0.20523(12) 0.48129(11) 0.16118(14) 0.0236(5) Uani d . 1 . .
N N12 0.23047(10) 0.42655(10) 0.19933(12) 0.0262(4) Uani d . 1 . .
C C13 0.25911(14) 0.44070(13) 0.28464(16) 0.0346(6) Uani d . 1 . .
H H13A 0.3083 0.4328 0.2854 0.042 Uiso calc R 1 . .
H H13B 0.2376 0.4125 0.3291 0.042 Uiso calc R 1 . .
C C14 0.24273(15) 0.51526(12) 0.29779(18) 0.0345(6) Uani d . 1 . .
H H14A 0.2094 0.5216 0.3442 0.041 Uiso calc R 1 . .
H H14B 0.2838 0.5415 0.3111 0.041 Uiso calc R 1 . .
N N15 0.21431(10) 0.53461(9) 0.21391(12) 0.0262(4) Uani d . 1 . .
C C21 0.23113(12) 0.35894(11) 0.16561(14) 0.0253(5) Uani d . 1 . .
C C22 0.17748(12) 0.31643(12) 0.18503(14) 0.0269(5) Uani d . 1 . .
C C23 0.17985(12) 0.25113(12) 0.15293(15) 0.0288(5) Uani d . 1 . .
H H23 0.1435 0.2214 0.1646 0.035 Uiso calc R 1 . .
C C24 0.23375(13) 0.22794(12) 0.10419(16) 0.0302(5) Uani d . 1 . .
C C25 0.28701(12) 0.27169(12) 0.08777(16) 0.0296(5) Uani d . 1 . .
H H25 0.3243 0.2562 0.0553 0.035 Uiso calc R 1 . .
C C26 0.28676(12) 0.33789(12) 0.11807(15) 0.0285(5) Uani d . 1 . .
C C27 0.11903(14) 0.33958(13) 0.23832(17) 0.0348(6) Uani d . 1 . .
H H27A 0.1354 0.3547 0.2941 0.052 Uiso calc R 1 . .
H H27B 0.0874 0.3022 0.2462 0.052 Uiso calc R 1 . .
H H27C 0.0962 0.3769 0.2094 0.052 Uiso calc R 1 . .
C C28 0.23392(14) 0.15699(12) 0.06930(18) 0.0359(6) Uani d . 1 . .
H H28A 0.2786 0.1464 0.0464 0.054 Uiso calc R 1 . .
H H28B 0.2004 0.1532 0.0237 0.054 Uiso calc R 1 . .
H H28C 0.2229 0.1253 0.1152 0.054 Uiso calc R 1 . .
C C29 0.34414(13) 0.38489(13) 0.09885(18) 0.0350(6) Uani d . 1 . .
H H29A 0.3799 0.3602 0.0691 0.052 Uiso calc R 1 . .
H H29B 0.3619 0.4033 0.1524 0.052 Uiso calc R 1 . .
H H29C 0.3281 0.4218 0.0626 0.052 Uiso calc R 1 . .
C C31 0.18137(13) 0.59830(11) 0.20283(15) 0.0275(5) Uani d . 1 . .
C C32 0.11424(13) 0.60492(12) 0.22833(15) 0.0303(5) Uani d . 1 . .
C C33 0.08306(13) 0.66723(13) 0.21854(17) 0.0339(6) Uani d . 1 . .
H H33 0.0371 0.6719 0.2344 0.041 Uiso calc R 1 . .
C C34 0.11702(15) 0.72254(13) 0.18645(17) 0.0355(6) Uani d . 1 . .
C C35 0.18389(14) 0.71537(13) 0.16534(17) 0.0361(6) Uani d . 1 . .
H H35 0.2076 0.7535 0.1447 0.043 Uiso calc R 1 . .
C C36 0.21842(14) 0.65417(13) 0.17305(16) 0.0317(5) Uani d . 1 . .
C C37 0.07556(14) 0.54747(13) 0.26922(17) 0.0359(6) Uani d . 1 . .
H H37A 0.0719 0.5101 0.2286 0.054 Uiso calc R 1 . .
H H37B 0.0304 0.5630 0.2849 0.054 Uiso calc R 1 . .
H H37C 0.0994 0.5322 0.3205 0.054 Uiso calc R 1 . .
C C38 0.08123(17) 0.78913(15) 0.1766(2) 0.0498(8) Uani d . 1 . .
H H38A 0.1139 0.8259 0.1818 0.075 Uiso calc R 1 . .
H H38B 0.0470 0.7936 0.2213 0.075 Uiso calc R 1 . .
H H38C 0.0596 0.7911 0.1204 0.075 Uiso calc R 1 . .
C C39 0.29151(14) 0.64977(14) 0.15142(18) 0.0384(6) Uani d . 1 . .
H H39A 0.3106 0.6089 0.1767 0.058 Uiso calc R 1 . .
H H39B 0.3150 0.6893 0.1741 0.058 Uiso calc R 1 . .
H H39C 0.2969 0.6482 0.0892 0.058 Uiso calc R 1 . .
C C41 0.17781(11) 0.41460(11) 0.00063(15) 0.0247(4) Uani d . 1 . .
H H41 0.2229 0.4046 -0.0152 0.030 Uiso calc R 1 . .
C C42 0.12846(11) 0.36162(11) -0.01471(14) 0.0237(4) Uani d . 1 . .
C C43 0.14811(12) 0.30477(12) -0.06108(16) 0.0291(5) Uani d . 1 . .
H H43 0.1929 0.3017 -0.0820 0.035 Uiso calc R 1 . .
C C44 0.10326(13) 0.25294(13) -0.07703(17) 0.0349(6) Uani d . 1 . .
H H44 0.1178 0.2150 -0.1091 0.042 Uiso calc R 1 . .
C C45 0.03799(13) 0.25513(12) -0.0475(2) 0.0382(6) Uani d . 1 . .
H H45 0.0079 0.2189 -0.0584 0.046 Uiso calc R 1 . .
C C46 0.01669(12) 0.31127(12) -0.00132(19) 0.0329(5) Uani d . 1 . .
H H46 -0.0283 0.3135 0.0191 0.039 Uiso calc R 1 . .
C C47 0.06097(12) 0.36413(11) 0.01500(15) 0.0254(5) Uani d . 1 . .
C C48 0.03578(12) 0.42013(11) 0.06446(14) 0.0256(5) Uani d . 1 . .
H H48 -0.0097 0.4179 0.0830 0.031 Uiso calc R 1 . .
O O49 0.06864(8) 0.47089(8) 0.08469(10) 0.0247(3) Uani d . 1 . .

loop_
_atom_site_aniso_label
_atom_site_aniso_U_11
_atom_site_aniso_U_22
_atom_site_aniso_U_33
_atom_site_aniso_U_12
_atom_site_aniso_U_13
_atom_site_aniso_U_23
Ru 0.02463(9) 0.01835(8) 0.02089(6) 0.00016(7) -0.00329(7) 0.00037(7)
Cl1 0.0282(3) 0.0274(3) 0.0299(3) -0.0055(2) -0.0025(2) 0.0014(2)
Cl2 0.0356(3) 0.0285(3) 0.0279(2) 0.0077(2) -0.0004(2) 0.0049(2)
C11 0.0246(11) 0.0228(10) 0.0234(11) -0.0010(8) -0.0020(8) 0.0002(8)
N12 0.0320(10) 0.0237(10) 0.0230(8) 0.0054(8) -0.0083(8) -0.0013(8)
C13 0.0451(15) 0.0300(13) 0.0288(13) 0.0075(11) -0.0136(11) -0.0045(10)
C14 0.0486(16) 0.0283(14) 0.0265(11) 0.0037(10) -0.0150(12) -0.0027(11)
N15 0.0354(11) 0.0215(10) 0.0218(9) -0.0018(8) -0.0085(8) -0.0018(7)
C21 0.0306(12) 0.0206(11) 0.0248(11) 0.0079(9) -0.0075(9) -0.0015(9)
C22 0.0309(12) 0.0255(11) 0.0243(11) 0.0063(10) -0.0056(9) 0.0027(9)
C23 0.0302(12) 0.0252(12) 0.0309(12) 0.0012(10) -0.0049(10) 0.0026(9)
C24 0.0339(13) 0.0264(12) 0.0301(12) 0.0075(10) -0.0114(10) -0.0025(10)
C25 0.0271(12) 0.0280(12) 0.0336(13) 0.0081(10) -0.0057(10) -0.0046(10)
C26 0.0256(12) 0.0297(12) 0.0304(12) 0.0064(9) -0.0070(9) 0.0008(10)
C27 0.0401(15) 0.0304(14) 0.0341(13) 0.0037(11) 0.0033(11) 0.0010(10)
C28 0.0401(15) 0.0213(12) 0.0463(15) 0.0069(10) -0.0076(12) -0.0069(10)
C29 0.0273(13) 0.0310(13) 0.0466(15) 0.0039(10) -0.0056(11) -0.0010(12)
C31 0.0368(13) 0.0207(10) 0.0251(10) -0.0017(9) -0.0081(10) -0.0005(9)
C32 0.0367(14) 0.0260(12) 0.0282(12) -0.0048(10) -0.0084(10) -0.0026(9)
C33 0.0305(13) 0.0312(13) 0.0400(15) 0.0000(10) -0.0047(11) -0.0042(11)
C34 0.0450(16) 0.0234(12) 0.0381(14) 0.0018(11) -0.0060(12) -0.0022(10)
C35 0.0461(16) 0.0215(12) 0.0406(14) -0.0065(11) -0.0035(12) 0.0008(10)
C36 0.0393(14) 0.0267(12) 0.0290(12) -0.0050(11) -0.0072(11) -0.0034(10)
C37 0.0401(15) 0.0320(14) 0.0356(13) -0.0036(12) 0.0013(11) -0.0002(11)
C38 0.0548(19) 0.0303(15) 0.064(2) 0.0097(13) 0.0022(16) 0.0049(14)
C39 0.0403(15) 0.0334(14) 0.0416(14) -0.0077(11) -0.0017(12) -0.0058(11)
C41 0.0244(10) 0.0235(10) 0.0261(11) 0.0015(8) -0.0037(9) 0.0015(9)
C42 0.0253(11) 0.0220(10) 0.0238(10) -0.0001(9) -0.0036(8) 0.0035(8)
C43 0.0281(11) 0.0271(12) 0.0320(12) 0.0035(9) -0.0020(10) -0.0044(10)
C44 0.0342(14) 0.0253(12) 0.0453(14) 0.0042(10) -0.0057(11) -0.0082(10)
C45 0.0324(13) 0.0256(12) 0.0566(16) -0.0024(10) -0.0102(14) -0.0079(12)
C46 0.0271(12) 0.0255(12) 0.0461(13) -0.0006(9) -0.0040(11) -0.0006(11)
C47 0.0272(11) 0.0201(10) 0.0289(11) 0.0025(8) -0.0027(9) 0.0024(9)
C48 0.0240(11) 0.0246(11) 0.0282(12) 0.0025(9) 0.0000(9) 0.0016(9)
O49 0.0252(8) 0.0219(8) 0.0271(8) 0.0016(6) -0.0018(6) 0.0005(6)

loop_
_atom_type_symbol
_atom_type_description
_atom_type_scat_dispersion_real
_atom_type_scat_dispersion_imag
_atom_type_scat_source
C C 0.0033 0.0016 'International Tables Vol C Tables 4.2.6.8 and 6.1.1.4'
H H 0.0000 0.0000 'International Tables Vol C Tables 4.2.6.8 and 6.1.1.4'
N N 0.0061 0.0033 'International Tables Vol C Tables 4.2.6.8 and 6.1.1.4'
O O 0.0106 0.0060 'International Tables Vol C Tables 4.2.6.8 and 6.1.1.4'
Cl Cl 0.1484 0.1585 'International Tables Vol C Tables 4.2.6.8 and 6.1.1.4'
Ru Ru -1.2594 0.8363 'International Tables Vol C Tables 4.2.6.8 and 6.1.1.4'

loop_
_geom_angle_atom_site_label_1
_geom_angle_atom_site_label_2
_geom_angle_atom_site_label_3
_geom_angle_site_symmetry_1
_geom_angle_site_symmetry_3
_geom_angle
_geom_angle_publ_flag
C41 Ru C11 . . 97.98(9) ?
C41 Ru O49 . . 91.12(8) ?
C11 Ru O49 . . 94.35(8) ?
C41 Ru Cl1 . . 89.81(7) ?
C11 Ru Cl1 . . 87.90(7) ?
O49 Ru Cl1 . . 177.42(5) ?
C41 Ru Cl2 . . 111.76(7) ?
C11 Ru Cl2 . . 150.16(7) ?
O49 Ru Cl2 . . 87.66(5) ?
Cl1 Ru Cl2 . . 89.76(2) ?
N12 C11 N15 . . 108.25(19) ?
N12 C11 Ru . . 133.55(16) ?
N15 C11 Ru . . 118.14(16) ?
C11 N12 C21 . . 126.60(18) ?
C11 N12 C13 . . 113.14(19) ?
C21 N12 C13 . . 120.26(18) ?
N12 C13 C14 . . 102.93(18) ?
N12 C13 H13A . . 111.2 ?
C14 C13 H13A . . 111.2 ?
N12 C13 H13B . . 111.2 ?
C14 C13 H13B . . 111.2 ?
H13A C13 H13B . . 109.1 ?
N15 C14 C13 . . 102.29(19) ?
N15 C14 H14A . . 111.3 ?
C13 C14 H14A . . 111.3 ?
N15 C14 H14B . . 111.3 ?
C13 C14 H14B . . 111.3 ?
H14A C14 H14B . . 109.2 ?
C11 N15 C31 . . 123.7(2) ?
C11 N15 C14 . . 112.87(19) ?
C31 N15 C14 . . 120.67(18) ?
C22 C21 C26 . . 122.7(2) ?
C22 C21 N12 . . 118.5(2) ?
C26 C21 N12 . . 118.8(2) ?
C23 C22 C21 . . 117.4(2) ?
C23 C22 C27 . . 120.8(2) ?
C21 C22 C27 . . 121.8(2) ?
C22 C23 C24 . . 122.1(2) ?
C22 C23 H23 . . 118.9 ?
C24 C23 H23 . . 118.9 ?
C25 C24 C23 . . 118.6(2) ?
C25 C24 C28 . . 120.9(2) ?
C23 C24 C28 . . 120.5(2) ?
C24 C25 C26 . . 121.4(2) ?
C24 C25 H25 . . 119.3 ?
C26 C25 H25 . . 119.3 ?
C21 C26 C25 . . 117.7(2) ?
C21 C26 C29 . . 121.4(2) ?
C25 C26 C29 . . 120.9(2) ?
C22 C27 H27A . . 109.5 ?
C22 C27 H27B . . 109.5 ?
H27A C27 H27B . . 109.5 ?
C22 C27 H27C . . 109.5 ?
H27A C27 H27C . . 109.5 ?
H27B C27 H27C . . 109.5 ?
C24 C28 H28A . . 109.5 ?
C24 C28 H28B . . 109.5 ?
H28A C28 H28B . . 109.5 ?
C24 C28 H28C . . 109.5 ?
H28A C28 H28C . . 109.5 ?
H28B C28 H28C . . 109.5 ?
C26 C29 H29A . . 109.5 ?
C26 C29 H29B . . 109.5 ?
H29A C29 H29B . . 109.5 ?
C26 C29 H29C . . 109.5 ?
H29A C29 H29C . . 109.5 ?
H29B C29 H29C . . 109.5 ?
C32 C31 C36 . . 121.2(2) ?
C32 C31 N15 . . 118.9(2) ?
C36 C31 N15 . . 119.7(2) ?
C33 C32 C31 . . 118.4(2) ?
C33 C32 C37 . . 119.3(2) ?
C31 C32 C37 . . 122.2(2) ?
C34 C33 C32 . . 121.9(2) ?
C34 C33 H33 . . 119.0 ?
C32 C33 H33 . . 119.0 ?
C35 C34 C33 . . 118.4(2) ?
C35 C34 C38 . . 121.4(3) ?
C33 C34 C38 . . 120.2(3) ?
C34 C35 C36 . . 122.8(2) ?
C34 C35 H35 . . 118.6 ?
C36 C35 H35 . . 118.6 ?
C35 C36 C31 . . 117.1(2) ?
C35 C36 C39 . . 120.5(2) ?
C31 C36 C39 . . 122.4(2) ?
C32 C37 H37A . . 109.5 ?
C32 C37 H37B . . 109.5 ?
H37A C37 H37B . . 109.5 ?
C32 C37 H37C . . 109.5 ?
H37A C37 H37C . . 109.5 ?
H37B C37 H37C . . 109.5 ?
C34 C38 H38A . . 109.5 ?
C34 C38 H38B . . 109.5 ?
H38A C38 H38B . . 109.5 ?
C34 C38 H38C . . 109.5 ?
H38A C38 H38C . . 109.5 ?
H38B C38 H38C . . 109.5 ?
C36 C39 H39A . . 109.5 ?
C36 C39 H39B . . 109.5 ?
H39A C39 H39B . . 109.5 ?
C36 C39 H39C . . 109.5 ?
H39A C39 H39C . . 109.5 ?
H39B C39 H39C . . 109.5 ?
C42 C41 Ru . . 127.91(17) ?
C42 C41 H41 . . 116.0 ?
Ru C41 H41 . . 116.0 ?
C43 C42 C47 . . 117.5(2) ?
C43 C42 C41 . . 118.7(2) ?
C47 C42 C41 . . 123.7(2) ?
C44 C43 C42 . . 121.0(2) ?
C44 C43 H43 . . 119.5 ?
C42 C43 H43 . . 119.5 ?
C45 C44 C43 . . 121.5(2) ?
C45 C44 H44 . . 119.3 ?
C43 C44 H44 . . 119.3 ?
C44 C45 C46 . . 119.0(2) ?
C44 C45 H45 . . 120.5 ?
C46 C45 H45 . . 120.5 ?
C47 C46 C45 . . 120.4(2) ?
C47 C46 H46 . . 119.8 ?
C45 C46 H46 . . 119.8 ?
C46 C47 C42 . . 120.6(2) ?
C46 C47 C48 . . 117.4(2) ?
C42 C47 C48 . . 122.0(2) ?
O49 C48 C47 . . 125.4(2) ?
O49 C48 H48 . . 117.3 ?
C47 C48 H48 . . 117.3 ?
C48 O49 Ru . . 128.47(15) ?

loop_
_geom_bond_atom_site_label_1
_geom_bond_atom_site_label_2
_geom_bond_site_symmetry_2
_geom_bond_distance
_geom_bond_publ_flag
Ru C41 . 1.827(2) ?
Ru C11 . 2.004(2) ?
Ru O49 . 2.0487(16) ?
Ru Cl1 . 2.3548(6) ?
Ru Cl2 . 2.3600(6) ?
C11 N12 . 1.338(3) ?
C11 N15 . 1.355(3) ?
N12 C21 . 1.443(3) ?
N12 C13 . 1.479(3) ?
C13 C14 . 1.530(3) ?
C13 H13A . 0.9900 ?
C13 H13B . 0.9900 ?
C14 N15 . 1.480(3) ?
C14 H14A . 0.9900 ?
C14 H14B . 0.9900 ?
N15 C31 . 1.435(3) ?
C21 C22 . 1.393(3) ?
C21 C26 . 1.396(3) ?
C22 C23 . 1.392(3) ?
C22 C27 . 1.502(3) ?
C23 C24 . 1.393(3) ?
C23 H23 . 0.9500 ?
C24 C25 . 1.393(4) ?
C24 C28 . 1.511(3) ?
C25 C26 . 1.398(3) ?
C25 H25 . 0.9500 ?
C26 C29 . 1.504(4) ?
C27 H27A . 0.9800 ?
C27 H27B . 0.9800 ?
C27 H27C . 0.9800 ?
C28 H28A . 0.9800 ?
C28 H28B . 0.9800 ?
C28 H28C . 0.9800 ?
C29 H29A . 0.9800 ?
C29 H29B . 0.9800 ?
C29 H29C . 0.9800 ?
C31 C32 . 1.398(4) ?
C31 C36 . 1.411(3) ?
C32 C33 . 1.392(3) ?
C32 C37 . 1.517(4) ?
C33 C34 . 1.383(4) ?
C33 H33 . 0.9500 ?
C34 C35 . 1.376(4) ?
C34 C38 . 1.509(4) ?
C35 C36 . 1.401(4) ?
C35 H35 . 0.9500 ?
C36 C39 . 1.493(4) ?
C37 H37A . 0.9800 ?
C37 H37B . 0.9800 ?
C37 H37C . 0.9800 ?
C38 H38A . 0.9800 ?
C38 H38B . 0.9800 ?
C38 H38C . 0.9800 ?
C39 H39A . 0.9800 ?
C39 H39B . 0.9800 ?
C39 H39C . 0.9800 ?
C41 C42 . 1.458(3) ?
C41 H41 . 0.9500 ?
C42 C43 . 1.398(3) ?
C42 C47 . 1.420(3) ?
C43 C44 . 1.384(3) ?
C43 H43 . 0.9500 ?
C44 C45 . 1.377(4) ?
C44 H44 . 0.9500 ?
C45 C46 . 1.395(4) ?
C45 H45 . 0.9500 ?
C46 C47 . 1.393(3) ?
C46 H46 . 0.9500 ?
C47 C48 . 1.445(3) ?
C48 O49 . 1.242(3) ?
C48 H48 . 0.9500 ?

loop_
_geom_hbond_atom_site_label_D
_geom_hbond_atom_site_label_H
_geom_hbond_atom_site_label_A
_geom_hbond_site_symmetry_A
_geom_hbond_distance_DH
_geom_hbond_distance_HA
_geom_hbond_distance_DA
_geom_hbond_angle_DHA
C29 H29C Cl1 . 0.98 2.67 3.634(3) 166.3
C39 H39C Cl1 . 0.98 2.76 3.371(3) 121.2
C37 H37A O49 . 0.98 2.39 3.268(3) 149.5
C13 H13B Cl1 5_565 0.99 2.94 3.395(2) 109.1
C14 H14A Cl1 5_565 0.99 2.90 3.324(3) 106.5
C27 H27A Cl2 5_565 0.98 2.85 3.724(3) 149.0
C37 H37C Cl2 5_565 0.98 2.88 3.736(3) 146.3
C25 H25 Cl1 4_655 0.95 2.98 3.831(3) 149.9
C29 H29A Cl1 4_655 0.98 2.71 3.673(3) 168.7
C46 H46 Cl2 2_565 0.95 3.04 3.553(2) 115.4
C48 H48 O49 2_565 0.95 2.50 3.014(3) 114.1

loop_
_geom_torsion_atom_site_label_1
_geom_torsion_atom_site_label_2
_geom_torsion_atom_site_label_3
_geom_torsion_atom_site_label_4
_geom_torsion_site_symmetry_1
_geom_torsion_site_symmetry_2
_geom_torsion_site_symmetry_3
_geom_torsion_site_symmetry_4
_geom_torsion
_geom_torsion_publ_flag
C41 Ru C11 N12 . . . . -5.8(3) ?
O49 Ru C11 N12 . . . . 85.9(2) ?
Cl1 Ru C11 N12 . . . . -95.3(2) ?
Cl2 Ru C11 N12 . . . . 178.85(15) ?
C41 Ru C11 N15 . . . . 170.79(18) ?
O49 Ru C11 N15 . . . . -97.46(18) ?
Cl1 Ru C11 N15 . . . . 81.27(17) ?
Cl2 Ru C11 N15 . . . . -4.6(3) ?
N15 C11 N12 C21 . . . . 179.8(2) ?
Ru C11 N12 C21 . . . . -3.4(4) ?
N15 C11 N12 C13 . . . . 0.3(3) ?
Ru C11 N12 C13 . . . . 177.2(2) ?
C11 N12 C13 C14 . . . . 4.1(3) ?
C21 N12 C13 C14 . . . . -175.4(2) ?
N12 C13 C14 N15 . . . . -6.4(3) ?
N12 C11 N15 C31 . . . . -166.3(2) ?
Ru C11 N15 C31 . . . . 16.3(3) ?
N12 C11 N15 C14 . . . . -5.1(3) ?
Ru C11 N15 C14 . . . . 177.51(17) ?
C13 C14 N15 C11 . . . . 7.4(3) ?
C13 C14 N15 C31 . . . . 169.2(2) ?
C11 N12 C21 C22 . . . . -91.5(3) ?
C13 N12 C21 C22 . . . . 87.9(3) ?
C11 N12 C21 C26 . . . . 91.2(3) ?
C13 N12 C21 C26 . . . . -89.4(3) ?
C26 C21 C22 C23 . . . . -1.8(3) ?
N12 C21 C22 C23 . . . . -178.94(19) ?
C26 C21 C22 C27 . . . . 178.3(2) ?
N12 C21 C22 C27 . . . . 1.1(3) ?
C21 C22 C23 C24 . . . . 0.9(3) ?
C27 C22 C23 C24 . . . . -179.2(2) ?
C22 C23 C24 C25 . . . . 0.4(4) ?
C22 C23 C24 C28 . . . . -179.0(2) ?
C23 C24 C25 C26 . . . . -0.9(4) ?
C28 C24 C25 C26 . . . . 178.6(2) ?
C22 C21 C26 C25 . . . . 1.4(3) ?
N12 C21 C26 C25 . . . . 178.5(2) ?
C22 C21 C26 C29 . . . . -179.5(2) ?
N12 C21 C26 C29 . . . . -2.4(3) ?
C24 C25 C26 C21 . . . . 0.0(3) ?
C24 C25 C26 C29 . . . . -179.1(2) ?
C11 N15 C31 C32 . . . . 78.3(3) ?
C14 N15 C31 C32 . . . . -81.5(3) ?
C11 N15 C31 C36 . . . . -106.7(3) ?
C14 N15 C31 C36 . . . . 93.5(3) ?
C36 C31 C32 C33 . . . . 4.1(4) ?
N15 C31 C32 C33 . . . . 179.0(2) ?
C36 C31 C32 C37 . . . . -173.4(2) ?
N15 C31 C32 C37 . . . . 1.4(3) ?
C31 C32 C33 C34 . . . . -1.6(4) ?
C37 C32 C33 C34 . . . . 176.1(2) ?
C32 C33 C34 C35 . . . . -1.2(4) ?
C32 C33 C34 C38 . . . . 179.8(3) ?
C33 C34 C35 C36 . . . . 1.6(4) ?
C38 C34 C35 C36 . . . . -179.5(3) ?
C34 C35 C36 C31 . . . . 0.9(4) ?
C34 C35 C36 C39 . . . . -178.3(2) ?
C32 C31 C36 C35 . . . . -3.7(4) ?
N15 C31 C36 C35 . . . . -178.6(2) ?
C32 C31 C36 C39 . . . . 175.4(2) ?
N15 C31 C36 C39 . . . . 0.6(4) ?
C11 Ru C41 C42 . . . . 106.4(2) ?
O49 Ru C41 C42 . . . . 11.9(2) ?
Cl1 Ru C41 C42 . . . . -165.7(2) ?
Cl2 Ru C41 C42 . . . . -76.1(2) ?
Ru C41 C42 C43 . . . . 171.49(18) ?
Ru C41 C42 C47 . . . . -8.6(3) ?
C47 C42 C43 C44 . . . . -0.2(3) ?
C41 C42 C43 C44 . . . . 179.7(2) ?
C42 C43 C44 C45 . . . . -0.5(4) ?
C43 C44 C45 C46 . . . . 0.7(4) ?
C44 C45 C46 C47 . . . . -0.3(4) ?
C45 C46 C47 C42 . . . . -0.3(4) ?
C45 C46 C47 C48 . . . . -179.0(2) ?
C43 C42 C47 C46 . . . . 0.5(3) ?
C41 C42 C47 C46 . . . . -179.3(2) ?
C43 C42 C47 C48 . . . . 179.2(2) ?
C41 C42 C47 C48 . . . . -0.7(3) ?
C46 C47 C48 O49 . . . . 179.8(2) ?
C42 C47 C48 O49 . . . . 1.1(4) ?
C47 C48 O49 Ru . . . . 7.0(3) ?
C41 Ru O49 C48 . . . . -11.70(19) ?
C11 Ru O49 C48 . . . . -109.79(19) ?
Cl2 Ru O49 C48 . . . . 100.04(18) ?
